data_4308196
loop_
_publ_author_name
'Joseph Kok-Peng Ng'
'Shuli Chen'
'Yongxin Li'
'Geok-Kheng Tan'
'Lip-Lin Koh'
'Pak-Hing Leung'

_publ_section_title
;
Cyclopalladation of the Prochiral
(Di-tert-butyl)(diphenylmethyl)phosphine: Kinetic Lability of the
Corresponding (+)-Phosphapalladacyclic Pd-C Bond and the Reluctance of
the Phosphine to Bind in a Monodentate Fashion
;
_journal_name_full 'Inorganic Chemistry'
_journal_page_first 5100
_journal_page_last 5109
_journal_paper_doi 10.1021/ic0702320
_journal_volume 46
_journal_year 2007
_chemical_formula_sum 'C26 H35 O2 P Pd'
_chemical_formula_weight 516.91
_chemical_name_systematic
; 
 ? 
;
_space_group_IT_number 19
_symmetry_cell_setting orthorhombic
_symmetry_space_group_name_Hall 'P 2ac 2ab'
_symmetry_space_group_name_H-M 'P 21 21 21'
_atom_sites_solution_hydrogens geom
_atom_sites_solution_primary direct
_atom_sites_solution_secondary difmap
_audit_creation_method SHELXL-97
_cell_angle_alpha 90.00
_cell_angle_beta 90.00
_cell_angle_gamma 90.00
_cell_formula_units_Z 4
_cell_length_a 9.9659(15)
_cell_length_b 15.391(2)
_cell_length_c 16.128(2)
_cell_measurement_reflns_used 842
_cell_measurement_temperature 223(2)
_cell_measurement_theta_max 20.87
_cell_measurement_theta_min 2.74
_cell_volume 2473.8(6)
_computing_cell_refinement 'Bruker SMART'
_computing_data_collection 'Bruker SMART'
_computing_data_reduction 'Bruker SAINT'
_computing_molecular_graphics 'Bruker SHELXTL'
_computing_publication_material 'Bruker SHELXTL'
_computing_structure_refinement 'SHELXL-97 (Sheldrick, 1997)'
_computing_structure_solution 'SHELXS-97 (Sheldrick, 1990)'
_diffrn_ambient_temperature 223(2)
_diffrn_measured_fraction_theta_full 0.999
_diffrn_measured_fraction_theta_max 0.999
_diffrn_measurement_device_type 'CCD area detector'
_diffrn_measurement_method 'phi and omega scans'
_diffrn_radiation_monochromator graphite
_diffrn_radiation_source 'fine-focus sealed tube'
_diffrn_radiation_type MoK\a
_diffrn_radiation_wavelength 0.71073
_diffrn_reflns_av_R_equivalents 0.0570
_diffrn_reflns_av_sigmaI/netI 0.0669
_diffrn_reflns_limit_h_max 11
_diffrn_reflns_limit_h_min -12
_diffrn_reflns_limit_k_max 19
_diffrn_reflns_limit_k_min -19
_diffrn_reflns_limit_l_max 20
_diffrn_reflns_limit_l_min -20
_diffrn_reflns_number 17463
_diffrn_reflns_theta_full 27.49
_diffrn_reflns_theta_max 27.49
_diffrn_reflns_theta_min 1.83
_exptl_absorpt_coefficient_mu 0.834
_exptl_absorpt_correction_T_max 0.9213
_exptl_absorpt_correction_T_min 0.8250
_exptl_absorpt_correction_type 'Sadabs, (Sheldrick 2001)'
_exptl_crystal_colour YELLOW
_exptl_crystal_density_diffrn 1.388
_exptl_crystal_density_meas 0
_exptl_crystal_density_method 'not measured'
_exptl_crystal_description BLOCK
_exptl_crystal_F_000 1072
_exptl_crystal_size_max 0.24
_exptl_crystal_size_mid 0.16
_exptl_crystal_size_min 0.10
_refine_diff_density_max 0.735
_refine_diff_density_min -0.467
_refine_diff_density_rms 0.080
_refine_ls_abs_structure_details 'Flack H D (1983), Acta Cryst. A39, 876-881'
_refine_ls_abs_structure_Flack -0.03(3)
_refine_ls_extinction_method none
_refine_ls_goodness_of_fit_ref 1.009
_refine_ls_hydrogen_treatment mixed
_refine_ls_matrix_type full
_refine_ls_number_parameters 279
_refine_ls_number_reflns 5640
_refine_ls_number_restraints 0
_refine_ls_restrained_S_all 1.009
_refine_ls_R_factor_all 0.0528
_refine_ls_R_factor_gt 0.0434
_refine_ls_shift/su_max 0.001
_refine_ls_shift/su_mean 0.000
_refine_ls_structure_factor_coef Fsqd
_refine_ls_weighting_details 'calc w=1/[\s^2^(Fo^2^)+(0.0303P)^2^+0.0000P] where P=(Fo^2^+2Fc^2^)/3'
_refine_ls_weighting_scheme calc
_refine_ls_wR_factor_gt 0.0801
_refine_ls_wR_factor_ref 0.0838
_reflns_number_gt 4953
_reflns_number_total 5640
_reflns_threshold_expression >2sigma(I)
_cod_data_source_file ic0702320-file002.cif
_cod_data_source_block 4036
_cod_depositor_comments
;
The following automatic conversions were performed:
'_symmetry_cell_setting' value 'Orthorhombic' changed to 'orthorhombic'
according to '/home/saulius/struct/CIF-dictionaries/cif_core.dic'
dictionary named 'cif_core.dic' version 2.4.1 from 2010-06-29.

Automatic conversion script
Id: cif_fix_enum 1527 2010-12-29 10:47:43Z saulius 
;
_cod_original_cell_volume 2473.9(6)
_cod_database_code 4308196

loop_
_symmetry_equiv_pos_as_xyz
'x, y, z'
'-x+1/2, -y, z+1/2'
'-x, y+1/2, -z+1/2'
'x+1/2, -y+1/2, -z'

loop_
_atom_site_label
_atom_site_type_symbol
_atom_site_fract_x
_atom_site_fract_y
_atom_site_fract_z
_atom_site_U_iso_or_equiv
_atom_site_adp_type
_atom_site_occupancy
_atom_site_symmetry_multiplicity
_atom_site_calc_flag
_atom_site_refinement_flags
_atom_site_disorder_assembly
_atom_site_disorder_group
Pd1 Pd 0.34798(3) 0.297438(19) 0.195995(18) 0.02814(8) Uani 1 1 d . . .
P1 P 0.51254(9) 0.20111(7) 0.20646(6) 0.0263(2) Uani 1 1 d . . .
O1 O 0.2751(3) 0.2913(2) 0.31845(18) 0.0518(8) Uani 1 1 d . . .
O2 O 0.1983(3) 0.38853(18) 0.17175(16) 0.0349(7) Uani 1 1 d . . .
C1 C 0.4190(4) 0.3061(3) 0.0805(2) 0.0282(8) Uani 1 1 d . . .
C2 C 0.3847(4) 0.3773(3) 0.0313(3) 0.0352(10) Uani 1 1 d . . .
H2 H 0.3270 0.4201 0.0526 0.042 Uiso 1 1 calc R . .
C3 C 0.4341(4) 0.3859(3) -0.0483(3) 0.0388(11) Uani 1 1 d . . .
H3 H 0.4107 0.4349 -0.0799 0.047 Uiso 1 1 calc R . .
C4 C 0.5163(4) 0.3241(3) -0.0816(3) 0.0397(11) Uani 1 1 d . . .
H4 H 0.5482 0.3301 -0.1362 0.048 Uiso 1 1 calc R . .
C5 C 0.5526(4) 0.2524(3) -0.0343(3) 0.0337(10) Uani 1 1 d . . .
H5 H 0.6087 0.2094 -0.0569 0.040 Uiso 1 1 calc R . .
C6 C 0.5061(4) 0.2442(3) 0.0461(2) 0.0271(9) Uani 1 1 d . . .
C7 C 0.5451(4) 0.1647(2) 0.0970(2) 0.0282(9) Uani 1 1 d . . .
H7 H 0.6429 0.1557 0.0907 0.034 Uiso 1 1 calc R . .
C8 C 0.4741(4) 0.0838(3) 0.0653(2) 0.0306(9) Uani 1 1 d . . .
C9 C 0.3400(5) 0.0867(3) 0.0427(3) 0.0378(10) Uani 1 1 d . . .
H9 H 0.2919 0.1388 0.0490 0.045 Uiso 1 1 calc R . .
C10 C 0.2756(5) 0.0143(3) 0.0113(3) 0.0472(12) Uani 1 1 d . . .
H10 H 0.1844 0.0174 -0.0032 0.057 Uiso 1 1 calc R . .
C11 C 0.3443(6) -0.0619(3) 0.0012(3) 0.0517(13) Uani 1 1 d . . .
H11 H 0.3003 -0.1115 -0.0191 0.062 Uiso 1 1 calc R . .
C12 C 0.4790(6) -0.0652(3) 0.0212(3) 0.0497(13) Uani 1 1 d . . .
H12 H 0.5272 -0.1170 0.0130 0.060 Uiso 1 1 calc R . .
C13 C 0.5433(5) 0.0064(3) 0.0532(3) 0.0393(11) Uani 1 1 d . . .
H13 H 0.6348 0.0030 0.0670 0.047 Uiso 1 1 calc R . .
C14 C 0.4732(4) 0.1065(3) 0.2762(2) 0.0328(10) Uani 1 1 d . . .
C15 C 0.5630(5) 0.0270(3) 0.2629(3) 0.0460(12) Uani 1 1 d . . .
H15A H 0.6554 0.0424 0.2747 0.069 Uiso 1 1 calc R . .
H15B H 0.5555 0.0077 0.2058 0.069 Uiso 1 1 calc R . .
H15C H 0.5349 -0.0193 0.2997 0.069 Uiso 1 1 calc R . .
C16 C 0.4834(5) 0.1352(3) 0.3667(3) 0.0462(12) Uani 1 1 d . . .
H16A H 0.4433 0.0913 0.4021 0.069 Uiso 1 1 calc R . .
H16B H 0.4363 0.1898 0.3740 0.069 Uiso 1 1 calc R . .
H16C H 0.5770 0.1426 0.3815 0.069 Uiso 1 1 calc R . .
C17 C 0.3266(5) 0.0800(3) 0.2595(3) 0.0471(12) Uani 1 1 d . . .
H17A H 0.3007 0.0343 0.2977 0.071 Uiso 1 1 calc R . .
H17B H 0.3183 0.0590 0.2030 0.071 Uiso 1 1 calc R . .
H17C H 0.2686 0.1299 0.2672 0.071 Uiso 1 1 calc R . .
C18 C 0.6746(4) 0.2545(3) 0.2382(3) 0.0356(10) Uani 1 1 d . . .
C19 C 0.7251(4) 0.3123(3) 0.1665(3) 0.0433(12) Uani 1 1 d . . .
H19A H 0.8029 0.3450 0.1847 0.065 Uiso 1 1 calc R . .
H19B H 0.6546 0.3521 0.1501 0.065 Uiso 1 1 calc R . .
H19C H 0.7496 0.2760 0.1197 0.065 Uiso 1 1 calc R . .
C20 C 0.7875(4) 0.1906(3) 0.2600(3) 0.0457(12) Uani 1 1 d . . .
H20A H 0.8703 0.2224 0.2686 0.069 Uiso 1 1 calc R . .
H20B H 0.7992 0.1496 0.2149 0.069 Uiso 1 1 calc R . .
H20C H 0.7642 0.1595 0.3102 0.069 Uiso 1 1 calc R . .
C21 C 0.6489(5) 0.3143(3) 0.3134(3) 0.0470(11) Uani 1 1 d . . .
H21A H 0.6265 0.2792 0.3614 0.071 Uiso 1 1 calc R . .
H21B H 0.5751 0.3533 0.3010 0.071 Uiso 1 1 calc R . .
H21C H 0.7290 0.3480 0.3250 0.071 Uiso 1 1 calc R . .
C22 C 0.0175(4) 0.4826(3) 0.1858(3) 0.0527(13) Uani 1 1 d . . .
H22A H 0.0688 0.5298 0.1617 0.079 Uiso 1 1 calc R . .
H22B H -0.0398 0.5052 0.2294 0.079 Uiso 1 1 calc R . .
H22C H -0.0374 0.4557 0.1434 0.079 Uiso 1 1 calc R . .
C23 C 0.1112(4) 0.4166(3) 0.2214(3) 0.0351(10) Uani 1 1 d . . .
C24 C 0.0974(4) 0.3923(3) 0.3036(3) 0.0476(11) Uani 1 1 d . . .
H24 H 0.0270 0.4184 0.3334 0.057 Uiso 1 1 calc R . .
C25 C 0.1769(5) 0.3331(3) 0.3468(3) 0.0508(13) Uani 1 1 d . . .
C26 C 0.1458(8) 0.3171(4) 0.4375(3) 0.090(2) Uani 1 1 d . . .
H26A H 0.2276 0.3013 0.4665 0.135 Uiso 1 1 calc R . .
H26B H 0.0812 0.2702 0.4423 0.135 Uiso 1 1 calc R . .
H26C H 0.1088 0.3695 0.4619 0.135 Uiso 1 1 calc R . .

loop_
_atom_site_aniso_label
_atom_site_aniso_U_11
_atom_site_aniso_U_22
_atom_site_aniso_U_33
_atom_site_aniso_U_23
_atom_site_aniso_U_13
_atom_site_aniso_U_12
Pd1 0.03006(14) 0.02891(14) 0.02543(14) -0.00106(14) 0.00236(13) 0.00477(15)
P1 0.0278(5) 0.0262(4) 0.0249(5) -0.0006(5) -0.0002(4) 0.0001(5)
O1 0.061(2) 0.059(2) 0.0358(19) 0.0042(18) 0.0164(15) 0.0213(19)
O2 0.0322(15) 0.0387(16) 0.0338(17) -0.0071(13) -0.0005(12) 0.0084(14)
C1 0.029(2) 0.031(2) 0.024(2) -0.0019(19) -0.0022(15) 0.000(2)
C2 0.034(3) 0.028(2) 0.044(3) 0.0020(19) -0.0018(18) -0.0006(19)
C3 0.041(3) 0.041(3) 0.035(3) 0.012(2) -0.003(2) -0.003(2)
C4 0.037(2) 0.056(3) 0.026(2) 0.002(2) 0.0015(19) -0.010(2)
C5 0.031(2) 0.040(2) 0.030(2) -0.005(2) 0.0024(18) -0.004(2)
C6 0.024(2) 0.031(2) 0.026(2) 0.0008(17) -0.0032(16) -0.0027(18)
C7 0.024(2) 0.033(2) 0.027(2) -0.0054(17) 0.0036(16) 0.0024(18)
C8 0.038(2) 0.031(2) 0.022(2) -0.0003(17) 0.0014(18) -0.003(2)
C9 0.040(3) 0.034(2) 0.039(2) -0.0017(18) -0.004(2) 0.000(2)
C10 0.044(3) 0.048(3) 0.049(3) -0.001(2) -0.009(2) -0.008(3)
C11 0.075(4) 0.035(2) 0.045(3) -0.006(2) -0.006(3) -0.014(3)
C12 0.067(4) 0.032(2) 0.051(3) -0.005(2) -0.001(3) 0.007(3)
C13 0.043(3) 0.033(2) 0.042(3) -0.005(2) -0.001(2) 0.006(2)
C14 0.039(2) 0.032(2) 0.028(2) 0.0072(18) 0.0002(18) 0.002(2)
C15 0.061(3) 0.033(2) 0.044(3) 0.007(2) 0.002(2) 0.000(2)
C16 0.056(3) 0.052(3) 0.030(3) 0.013(2) 0.001(2) 0.001(3)
C17 0.047(3) 0.048(3) 0.047(3) 0.012(2) 0.002(2) -0.015(3)
C18 0.035(3) 0.035(2) 0.036(2) -0.0004(18) -0.0069(19) -0.005(2)
C19 0.038(2) 0.041(3) 0.052(3) 0.002(2) -0.0011(19) -0.015(2)
C20 0.034(2) 0.058(3) 0.045(3) 0.000(3) -0.0065(19) 0.001(3)
C21 0.053(3) 0.041(2) 0.048(3) -0.010(2) -0.010(3) -0.007(2)
C22 0.039(3) 0.048(3) 0.071(4) -0.002(3) -0.003(3) 0.013(2)
C23 0.032(2) 0.032(2) 0.041(3) -0.0086(19) -0.0012(18) -0.0044(19)
C24 0.043(2) 0.053(3) 0.047(3) -0.007(3) 0.012(2) 0.017(2)
C25 0.059(3) 0.052(3) 0.042(3) -0.003(2) 0.020(3) 0.007(3)
C26 0.126(5) 0.093(5) 0.051(3) 0.018(3) 0.049(4) 0.041(5)

loop_
_atom_type_symbol
_atom_type_description
_atom_type_scat_dispersion_real
_atom_type_scat_dispersion_imag
_atom_type_scat_source
C C 0.0033 0.0016 'International Tables Vol C Tables 4.2.6.8 and 6.1.1.4'
H H 0.0000 0.0000 'International Tables Vol C Tables 4.2.6.8 and 6.1.1.4'
O O 0.0106 0.0060 'International Tables Vol C Tables 4.2.6.8 and 6.1.1.4'
P P 0.1023 0.0942 'International Tables Vol C Tables 4.2.6.8 and 6.1.1.4'
Pd Pd -0.9988 1.0072 'International Tables Vol C Tables 4.2.6.8 and 6.1.1.4'

loop_
_geom_angle_atom_site_label_1
_geom_angle_atom_site_label_2
_geom_angle_atom_site_label_3
_geom_angle
_geom_angle_site_symmetry_1
_geom_angle_site_symmetry_3
_geom_angle_publ_flag
C1 Pd1 O2 91.95(13) . . ?
C1 Pd1 O1 178.59(16) . . ?
O2 Pd1 O1 87.67(12) . . ?
C1 Pd1 P1 81.56(12) . . ?
O2 Pd1 P1 173.46(8) . . ?
O1 Pd1 P1 98.84(9) . . ?
C7 P1 C14 111.49(19) . . ?
C7 P1 C18 103.70(18) . . ?
C14 P1 C18 110.77(19) . . ?
C7 P1 Pd1 104.80(13) . . ?
C14 P1 Pd1 114.14(14) . . ?
C18 P1 Pd1 111.30(14) . . ?
C25 O1 Pd1 125.9(3) . . ?
C23 O2 Pd1 127.2(3) . . ?
C2 C1 C6 117.3(4) . . ?
C2 C1 Pd1 119.8(3) . . ?
C6 C1 Pd1 122.9(3) . . ?
C3 C2 C1 121.1(4) . . ?
C4 C3 C2 120.9(4) . . ?
C3 C4 C5 119.5(4) . . ?
C6 C5 C4 120.1(4) . . ?
C5 C6 C1 121.1(4) . . ?
C5 C6 C7 119.5(4) . . ?
C1 C6 C7 119.3(3) . . ?
C8 C7 C6 110.9(3) . . ?
C8 C7 P1 118.6(3) . . ?
C6 C7 P1 102.9(3) . . ?
C9 C8 C13 118.0(4) . . ?
C9 C8 C7 120.7(4) . . ?
C13 C8 C7 121.2(4) . . ?
C10 C9 C8 121.2(4) . . ?
C11 C10 C9 120.2(5) . . ?
C10 C11 C12 119.4(5) . . ?
C13 C12 C11 120.6(5) . . ?
C12 C13 C8 120.6(4) . . ?
C16 C14 C15 109.0(4) . . ?
C16 C14 C17 107.9(4) . . ?
C15 C14 C17 108.6(4) . . ?
C16 C14 P1 109.5(3) . . ?
C15 C14 P1 114.4(3) . . ?
C17 C14 P1 107.4(3) . . ?
C20 C18 C19 107.6(4) . . ?
C20 C18 C21 108.9(4) . . ?
C19 C18 C21 107.4(3) . . ?
C20 C18 P1 114.3(3) . . ?
C19 C18 P1 109.1(3) . . ?
C21 C18 P1 109.3(3) . . ?
O2 C23 C24 125.9(4) . . ?
O2 C23 C22 114.8(4) . . ?
C24 C23 C22 119.3(4) . . ?
C23 C24 C25 126.8(4) . . ?
O1 C25 C24 126.5(5) . . ?
O1 C25 C26 115.3(5) . . ?
C24 C25 C26 118.2(5) . . ?

loop_
_geom_bond_atom_site_label_1
_geom_bond_atom_site_label_2
_geom_bond_distance
_geom_bond_site_symmetry_2
_geom_bond_publ_flag
Pd1 C1 1.997(4) . ?
Pd1 O2 2.084(3) . ?
Pd1 O1 2.106(3) . ?
Pd1 P1 2.2172(11) . ?
P1 C7 1.880(4) . ?
P1 C14 1.881(4) . ?
P1 C18 1.883(4) . ?
O1 C25 1.257(5) . ?
O2 C23 1.258(5) . ?
C1 C2 1.396(6) . ?
C1 C6 1.403(5) . ?
C2 C3 1.381(6) . ?
C3 C4 1.365(6) . ?
C4 C5 1.390(6) . ?
C5 C6 1.382(5) . ?
C6 C7 1.523(5) . ?
C7 C8 1.521(5) . ?
C8 C9 1.386(6) . ?
C8 C13 1.389(6) . ?
C9 C10 1.382(6) . ?
C10 C11 1.367(7) . ?
C11 C12 1.382(8) . ?
C12 C13 1.376(6) . ?
C14 C16 1.529(6) . ?
C14 C15 1.530(6) . ?
C14 C17 1.540(6) . ?
C18 C20 1.535(6) . ?
C18 C19 1.542(6) . ?
C18 C21 1.544(6) . ?
C22 C23 1.495(6) . ?
C23 C24 1.384(7) . ?
C24 C25 1.394(7) . ?
C25 C26 1.516(7) . ?
